data_7153591
loop_
_publ_author_name
'Nandakumar, Avanashiappan'
'Kiruthika, Selvarangam E.'
'Naveen, Kanagaraj'
'Perumal, Paramasivan Thirumalai'

_publ_section_title
;
 Pd(0)-catalyzed regio- and stereoselective cyclization of alkynes:
 selective synthesis of
 (E)-4-(isobenzofuran-1(3H)-ylidene)-1,2,3,4-tetrahydroisoquinolines and
 aze/oxepinoindoles.
;
_journal_issue 6
_journal_name_full 'Organic &amp; biomolecular chemistry'
_journal_page_first 876
_journal_page_last 880
_journal_paper_doi 10.1039/c3ob42314j
_journal_volume 12
_journal_year 2014
_chemical_formula_moiety 'C18 H17 N O3'
_chemical_formula_sum 'C18 H17 N O3'
_chemical_formula_weight 295.33
_chemical_name_systematic
;

 ?

;
_space_group_IT_number 19
_symmetry_cell_setting orthorhombic
_symmetry_space_group_name_Hall 'P 2ac 2ab'
_symmetry_space_group_name_H-M 'P 21 21 21'
_atom_sites_solution_hydrogens geom
_atom_sites_solution_primary direct
_atom_sites_solution_secondary difmap
_audit_creation_method SHELXL-97
_cell_angle_alpha 90.00
_cell_angle_beta 90.00
_cell_angle_gamma 90.00
_cell_formula_units_Z 8
_cell_length_a 9.3972(2)
_cell_length_b 16.1308(3)
_cell_length_c 19.6022(3)
_cell_measurement_reflns_used 6558
_cell_measurement_temperature 298(2)
_cell_measurement_theta_max 32.15
_cell_measurement_theta_min 2.40
_cell_volume 2971.39(10)
_computing_cell_refinement 'APEXII/SAINT, Bruker,2004'
_computing_data_collection 'APEXII, Bruker,2004'
_computing_data_reduction 'SAINT PLUS/XPREP, Bruker,2004'
_computing_molecular_graphics 'ORTEP-3   (Farrugia, 1997)'
_computing_publication_material 'SHELXL-97  (Sheldrick, 2008)'
_computing_structure_refinement 'SHELXL-97  (Sheldrick, 2008)'
_computing_structure_solution 'SHELXS-97  (Sheldrick, 2008)'
_diffrn_ambient_temperature 298(2)
_diffrn_measured_fraction_theta_full 0.906
_diffrn_measured_fraction_theta_max 0.906
_diffrn_measurement_device_type 'Bruker APEXII CCD area detector'
_diffrn_measurement_method 'phi and omega scans'
_diffrn_radiation_monochromator graphite
_diffrn_radiation_source 'fine-focus sealed tube'
_diffrn_radiation_type MoK\a
_diffrn_radiation_wavelength 0.71073
_diffrn_reflns_av_R_equivalents 0.0162
_diffrn_reflns_av_sigmaI/netI 0.0217
_diffrn_reflns_limit_h_max 10
_diffrn_reflns_limit_h_min -9
_diffrn_reflns_limit_k_max 15
_diffrn_reflns_limit_k_min -18
_diffrn_reflns_limit_l_max 23
_diffrn_reflns_limit_l_min -23
_diffrn_reflns_number 10291
_diffrn_reflns_theta_full 24.99
_diffrn_reflns_theta_max 24.99
_diffrn_reflns_theta_min 1.63
_exptl_absorpt_coefficient_mu 0.090
_exptl_absorpt_correction_T_max 0.9866
_exptl_absorpt_correction_T_min 0.9691
_exptl_absorpt_correction_type multi-scan
_exptl_absorpt_process_details ' SADABS (Bruker,2004)'
_exptl_crystal_colour white
_exptl_crystal_density_diffrn 1.320
_exptl_crystal_density_method 'not measured'
_exptl_crystal_description Block
_exptl_crystal_F_000 1248
_exptl_crystal_size_max 0.35
_exptl_crystal_size_mid 0.30
_exptl_crystal_size_min 0.15
_refine_diff_density_max 0.146
_refine_diff_density_min -0.153
_refine_diff_density_rms 0.031
_refine_ls_abs_structure_details 'Flack H D (1983), Acta Cryst. A39, 876-881'
_refine_ls_abs_structure_Flack 0.8(10)
_refine_ls_extinction_method none
_refine_ls_goodness_of_fit_ref 1.040
_refine_ls_hydrogen_treatment constr
_refine_ls_matrix_type full
_refine_ls_number_parameters 401
_refine_ls_number_reflns 4477
_refine_ls_number_restraints 0
_refine_ls_restrained_S_all 1.040
_refine_ls_R_factor_all 0.0379
_refine_ls_R_factor_gt 0.0330
_refine_ls_shift/su_max 0.001
_refine_ls_shift/su_mean 0.000
_refine_ls_structure_factor_coef Fsqd
_refine_ls_weighting_details 'calc w=1/[\s^2^(Fo^2^)+(0.0427P)^2^+0.6507P] where P=(Fo^2^+2Fc^2^)/3'
_refine_ls_weighting_scheme calc
_refine_ls_wR_factor_gt 0.0813
_refine_ls_wR_factor_ref 0.0857
_reflns_number_gt 4074
_reflns_number_total 4477
_reflns_threshold_expression >2sigma(I)
_cod_data_source_file c3ob42314j.txt
_cod_data_source_block new
_cod_depositor_comments
;
The following automatic conversions were performed:

'_symmetry_cell_setting' value 'Orthorhombic' changed to
'orthorhombic' according to
/usr/data/users/saulius/automatic-downloads/current/RSC/lib/dictionaries/cif_core.dic
dictionary named 'cif_core.dic' version 2.4.2 from 2011-04-26.

Automatic conversion script
Id: cif_fix_values 2281 2013-09-26 08:29:07Z andrius 
;
_cod_original_sg_symbol_Hall 'P 2ac 2ab '
_cod_original_sg_symbol_H-M P2(1)2(1)2(1)
_cod_database_code 7153591

loop_
_symmetry_equiv_pos_as_xyz
'x, y, z'
'-x+1/2, -y, z+1/2'
'-x, y+1/2, -z+1/2'
'x+1/2, -y+1/2, -z'

loop_
_atom_site_label
_atom_site_type_symbol
_atom_site_fract_x
_atom_site_fract_y
_atom_site_fract_z
_atom_site_U_iso_or_equiv
_atom_site_adp_type
_atom_site_occupancy
_atom_site_symmetry_multiplicity
_atom_site_calc_flag
_atom_site_refinement_flags
C1A C 0.5849(3) 0.68906(12) 0.42261(10) 0.0413(5) Uani 1 1 d .
H1A H 0.5815 0.6944 0.4698 0.050 Uiso 1 1 calc R
C2A C 0.6182(3) 0.61418(13) 0.39344(12) 0.0508(6) Uani 1 1 d .
H2A H 0.6378 0.5689 0.4213 0.061 Uiso 1 1 calc R
C3A C 0.6232(3) 0.60480(14) 0.32240(12) 0.0548(6) Uani 1 1 d .
H3A H 0.6467 0.5534 0.3040 0.066 Uiso 1 1 calc R
C4A C 0.5945(3) 0.66915(14) 0.27964(10) 0.0486(6) Uani 1 1 d .
H4A H 0.5963 0.6625 0.2325 0.058 Uiso 1 1 calc R
C5A C 0.5623(2) 0.74547(12) 0.30922(9) 0.0383(5) Uani 1 1 d .
C6A C 0.5152(3) 0.87897(13) 0.32813(9) 0.0448(6) Uani 1 1 d .
C7A C 0.5049(4) 0.96847(16) 0.31184(14) 0.0836(11) Uani 1 1 d .
H7A1 H 0.5930 0.9945 0.3262 0.100 Uiso 1 1 calc R
H7A2 H 0.4997 0.9737 0.2626 0.100 Uiso 1 1 calc R
C8A C 0.3187(3) 0.97705(16) 0.39427(10) 0.0531(6) Uani 1 1 d .
H8A1 H 0.2738 0.9265 0.3783 0.064 Uiso 1 1 calc R
H8A2 H 0.2437 1.0148 0.4080 0.064 Uiso 1 1 calc R
C9A C 0.4075(3) 0.95686(11) 0.45569(9) 0.0376(5) Uani 1 1 d .
C10A C 0.3889(3) 1.00222(12) 0.51568(9) 0.0396(5) Uani 1 1 d .
H10A H 0.3303 1.0487 0.5153 0.048 Uiso 1 1 calc R
C11A C 0.4556(3) 0.97947(12) 0.57544(9) 0.0374(5) Uani 1 1 d .
C12A C 0.5466(2) 0.91109(11) 0.57543(8) 0.0325(5) Uani 1 1 d .
C13A C 0.5701(2) 0.86757(11) 0.51581(8) 0.0337(5) Uani 1 1 d .
H13A H 0.6329 0.8230 0.5160 0.040 Uiso 1 1 calc R
C14A C 0.5010(2) 0.88940(11) 0.45512(9) 0.0344(5) Uani 1 1 d .
C15A C 0.5240(2) 0.84310(12) 0.39147(9) 0.0353(5) Uani 1 1 d .
C16A C 0.5562(2) 0.75727(11) 0.38063(8) 0.0332(4) Uani 1 1 d .
C17A C 0.3491(3) 1.08925(14) 0.63950(13) 0.0604(7) Uani 1 1 d .
H17A H 0.3864 1.1320 0.6105 0.091 Uiso 1 1 calc R
H17B H 0.3434 1.1094 0.6855 0.091 Uiso 1 1 calc R
H17C H 0.2558 1.0738 0.6240 0.091 Uiso 1 1 calc R
C18A C 0.7139(3) 0.82955(13) 0.63784(11) 0.0486(6) Uani 1 1 d .
H18A H 0.6710 0.7776 0.6256 0.073 Uiso 1 1 calc R
H18B H 0.7540 0.8254 0.6828 0.073 Uiso 1 1 calc R
H18C H 0.7876 0.8428 0.6058 0.073 Uiso 1 1 calc R
C1B C 0.5789(3) 1.08408(11) 0.93565(9) 0.0356(5) Uani 1 1 d .
H1B H 0.5754 1.0715 0.9819 0.043 Uiso 1 1 calc R
C2B C 0.6024(3) 1.16422(12) 0.91446(10) 0.0405(5) Uani 1 1 d .
H2B H 0.6150 1.2057 0.9469 0.049 Uiso 1 1 calc R
C3B C 0.6077(3) 1.18458(12) 0.84557(11) 0.0454(5) Uani 1 1 d .
H3B H 0.6247 1.2392 0.8328 0.055 Uiso 1 1 calc R
C4B C 0.5884(3) 1.12566(12) 0.79628(9) 0.0439(5) Uani 1 1 d .
H4B H 0.5913 1.1393 0.7502 0.053 Uiso 1 1 calc R
C5B C 0.5642(2) 1.04442(12) 0.81754(9) 0.0360(5) Uani 1 1 d .
C6B C 0.5102(2) 0.90903(12) 0.82249(8) 0.0351(5) Uani 1 1 d .
C7B C 0.4704(3) 0.82806(12) 0.79064(9) 0.0476(6) Uani 1 1 d .
H7B1 H 0.3903 0.8371 0.7603 0.057 Uiso 1 1 calc R
H7B2 H 0.5496 0.8089 0.7631 0.057 Uiso 1 1 calc R
C8B C 0.3322(3) 0.79192(14) 0.88703(10) 0.0466(6) Uani 1 1 d .
H8B1 H 0.2669 0.7469 0.8967 0.056 Uiso 1 1 calc R
H8B2 H 0.2775 0.8379 0.8689 0.056 Uiso 1 1 calc R
C9B C 0.4047(3) 0.81819(11) 0.95154(9) 0.0345(5) Uani 1 1 d .
C10B C 0.3789(3) 0.77472(11) 1.01206(9) 0.0385(5) Uani 1 1 d .
H10B H 0.3163 0.7301 1.0116 0.046 Uiso 1 1 calc R
C11B C 0.4443(3) 0.79670(11) 1.07242(9) 0.0354(5) Uani 1 1 d .
C12B C 0.5390(2) 0.86335(10) 1.07253(8) 0.0307(4) Uani 1 1 d .
C13B C 0.5683(2) 0.90482(10) 1.01256(8) 0.0309(4) Uani 1 1 d .
H13B H 0.6352 0.9473 1.0128 0.037 Uiso 1 1 calc R
C14B C 0.4994(2) 0.88436(10) 0.95125(8) 0.0295(4) Uani 1 1 d .
C15B C 0.5257(2) 0.93392(10) 0.88937(8) 0.0295(4) Uani 1 1 d .
C16B C 0.5602(2) 1.02146(11) 0.88687(8) 0.0303(4) Uani 1 1 d .
C17B C 0.3313(4) 0.68943(16) 1.13555(12) 0.0678(8) Uani 1 1 d .
H17D H 0.2398 0.7051 1.1179 0.102 Uiso 1 1 calc R
H17E H 0.3210 0.6704 1.1817 0.102 Uiso 1 1 calc R
H17F H 0.3704 0.6458 1.1081 0.102 Uiso 1 1 calc R
C18B C 0.6985(3) 0.94723(14) 1.13685(11) 0.0526(6) Uani 1 1 d .
H18D H 0.7792 0.9333 1.1091 0.079 Uiso 1 1 calc R
H18E H 0.7289 0.9556 1.1831 0.079 Uiso 1 1 calc R
H18F H 0.6555 0.9971 1.1199 0.079 Uiso 1 1 calc R
N1A N 0.5357(2) 0.82016(11) 0.27889(8) 0.0485(5) Uani 1 1 d .
H1A1 H 0.5324 0.8288 0.2356 0.058 Uiso 1 1 calc R
N1B N 0.5347(2) 0.97486(10) 0.77982(7) 0.0432(5) Uani 1 1 d .
H1B1 H 0.5320 0.9728 0.7360 0.052 Uiso 1 1 calc R
O1A O 0.3950(2) 1.01331(10) 0.33900(8) 0.0704(6) Uani 1 1 d .
O2A O 0.44028(19) 1.01898(8) 0.63714(7) 0.0477(4) Uani 1 1 d .
O3A O 0.60896(17) 0.89288(8) 0.63702(6) 0.0414(4) Uani 1 1 d .
O1B O 0.4344(2) 0.76545(8) 0.83730(7) 0.0509(4) Uani 1 1 d .
O2B O 0.4237(2) 0.75882(8) 1.13405(6) 0.0507(4) Uani 1 1 d .
O3B O 0.59786(17) 0.88167(8) 1.13452(6) 0.0403(4) Uani 1 1 d .

loop_
_atom_site_aniso_label
_atom_site_aniso_U_11
_atom_site_aniso_U_22
_atom_site_aniso_U_33
_atom_site_aniso_U_23
_atom_site_aniso_U_13
_atom_site_aniso_U_12
C1A 0.0402(16) 0.0464(12) 0.0371(10) 0.0035(8) 0.0016(9) 0.0008(10)
C2A 0.0520(18) 0.0410(12) 0.0594(13) 0.0039(10) 0.0023(11) 0.0054(11)
C3A 0.0502(18) 0.0500(13) 0.0643(14) -0.0190(11) 0.0019(12) 0.0042(11)
C4A 0.0434(16) 0.0612(14) 0.0412(11) -0.0160(10) 0.0012(10) -0.0021(11)
C5A 0.0337(14) 0.0497(12) 0.0314(9) -0.0028(8) -0.0024(8) -0.0029(10)
C6A 0.0550(17) 0.0477(12) 0.0317(9) 0.0047(8) 0.0028(10) 0.0067(11)
C7A 0.117(3) 0.0600(16) 0.0741(17) 0.0281(13) 0.0405(18) 0.0260(17)
C8A 0.0553(19) 0.0654(15) 0.0386(11) 0.0042(10) -0.0049(11) 0.0186(13)
C9A 0.0395(15) 0.0401(11) 0.0333(9) 0.0050(8) -0.0010(9) 0.0009(10)
C10A 0.0393(15) 0.0379(11) 0.0417(10) 0.0028(8) 0.0004(9) 0.0084(9)
C11A 0.0413(15) 0.0379(10) 0.0331(9) -0.0030(8) 0.0015(9) 0.0005(9)
C12A 0.0333(14) 0.0359(10) 0.0284(9) 0.0014(7) -0.0022(8) -0.0012(8)
C13A 0.0345(14) 0.0351(10) 0.0315(9) 0.0020(7) 0.0002(8) 0.0045(9)
C14A 0.0378(14) 0.0365(11) 0.0289(8) 0.0039(8) 0.0006(8) -0.0010(9)
C15A 0.0372(15) 0.0400(11) 0.0287(8) 0.0027(8) -0.0015(9) -0.0006(9)
C16A 0.0300(13) 0.0405(10) 0.0291(9) 0.0000(7) 0.0005(8) -0.0037(9)
C17A 0.067(2) 0.0497(13) 0.0645(14) -0.0205(12) -0.0078(13) 0.0205(12)
C18A 0.0453(17) 0.0598(13) 0.0408(11) 0.0049(10) -0.0067(10) 0.0154(11)
C1B 0.0404(14) 0.0354(10) 0.0309(9) 0.0029(7) 0.0017(9) 0.0001(9)
C2B 0.0416(16) 0.0340(10) 0.0460(10) 0.0026(8) 0.0016(9) -0.0033(10)
C3B 0.0449(16) 0.0383(11) 0.0531(12) 0.0164(9) 0.0003(10) -0.0017(9)
C4B 0.0462(16) 0.0514(12) 0.0343(9) 0.0183(9) 0.0009(9) 0.0002(11)
C5B 0.0375(14) 0.0413(10) 0.0293(8) 0.0046(7) 0.0038(8) 0.0047(9)
C6B 0.0390(14) 0.0395(10) 0.0269(8) -0.0017(7) -0.0011(8) 0.0069(9)
C7B 0.0600(18) 0.0511(12) 0.0315(9) -0.0100(9) -0.0029(10) -0.0006(11)
C8B 0.0537(18) 0.0467(12) 0.0395(10) -0.0050(9) -0.0049(11) -0.0138(11)
C9B 0.0381(14) 0.0328(10) 0.0326(9) -0.0034(7) -0.0014(9) -0.0014(9)
C10B 0.0426(15) 0.0329(10) 0.0400(10) 0.0021(8) -0.0023(9) -0.0098(9)
C11B 0.0427(15) 0.0339(10) 0.0296(8) 0.0061(7) 0.0004(9) -0.0018(9)
C12B 0.0341(14) 0.0304(9) 0.0277(8) 0.0007(7) -0.0024(8) 0.0006(8)
C13B 0.0360(13) 0.0273(9) 0.0294(8) 0.0007(7) -0.0011(8) -0.0034(8)
C14B 0.0356(14) 0.0267(9) 0.0264(8) -0.0022(7) -0.0005(8) 0.0036(8)
C15B 0.0304(13) 0.0320(10) 0.0260(8) 0.0002(7) -0.0016(8) 0.0041(8)
C16B 0.0271(13) 0.0345(10) 0.0294(8) 0.0030(7) 0.0000(8) 0.0030(8)
C17B 0.085(2) 0.0632(16) 0.0555(14) 0.0237(12) -0.0024(13) -0.0338(15)
C18B 0.0603(18) 0.0598(14) 0.0378(11) 0.0036(10) -0.0128(11) -0.0229(12)
N1A 0.0599(15) 0.0618(11) 0.0238(7) 0.0039(7) -0.0007(8) 0.0053(10)
N1B 0.0572(14) 0.0501(10) 0.0223(7) 0.0022(7) -0.0012(8) 0.0024(9)
O1A 0.0971(17) 0.0646(10) 0.0497(9) 0.0248(8) 0.0162(9) 0.0341(11)
O2A 0.0530(12) 0.0527(8) 0.0374(7) -0.0126(6) -0.0026(7) 0.0140(8)
O3A 0.0453(11) 0.0513(8) 0.0276(6) -0.0013(6) -0.0055(6) 0.0084(7)
O1B 0.0757(13) 0.0384(7) 0.0385(7) -0.0108(6) -0.0014(8) -0.0010(8)
O2B 0.0634(13) 0.0529(8) 0.0357(7) 0.0147(6) -0.0018(7) -0.0234(8)
O3B 0.0498(11) 0.0445(7) 0.0266(6) 0.0052(5) -0.0070(6) -0.0135(7)

loop_
_atom_type_symbol
_atom_type_description
_atom_type_scat_dispersion_real
_atom_type_scat_dispersion_imag
_atom_type_scat_source
C C 0.0033 0.0016 'International Tables Vol C Tables 4.2.6.8 and 6.1.1.4'
H H 0.0000 0.0000 'International Tables Vol C Tables 4.2.6.8 and 6.1.1.4'
N N 0.0061 0.0033 'International Tables Vol C Tables 4.2.6.8 and 6.1.1.4'
O O 0.0106 0.0060 'International Tables Vol C Tables 4.2.6.8 and 6.1.1.4'

loop_
_geom_angle_atom_site_label_1
_geom_angle_atom_site_label_2
_geom_angle_atom_site_label_3
_geom_angle
C2A C1A C16A 119.38(18)
C2A C1A H1A 120.3
C16A C1A H1A 120.3
C1A C2A C3A 121.1(2)
C1A C2A H2A 119.5
C3A C2A H2A 119.5
C4A C3A C2A 121.5(2)
C4A C3A H3A 119.2
C2A C3A H3A 119.2
C3A C4A C5A 117.41(19)
C3A C4A H4A 121.3
C5A C4A H4A 121.3
N1A C5A C4A 129.60(17)
N1A C5A C16A 107.73(16)
C4A C5A C16A 122.65(18)
N1A C6A C15A 109.73(17)
N1A C6A C7A 122.23(18)
C15A C6A C7A 127.6(2)
O1A C7A C6A 118.7(2)
O1A C7A H7A1 107.6
C6A C7A H7A1 107.6
O1A C7A H7A2 107.6
C6A C7A H7A2 107.6
H7A1 C7A H7A2 107.1
O1A C8A C9A 114.8(2)
O1A C8A H8A1 108.6
C9A C8A H8A1 108.6
O1A C8A H8A2 108.6
C9A C8A H8A2 108.6
H8A1 C8A H8A2 107.5
C10A C9A C14A 119.55(18)
C10A C9A C8A 119.51(19)
C14A C9A C8A 120.77(17)
C11A C10A C9A 121.29(19)
C11A C10A H10A 119.4
C9A C10A H10A 119.4
O2A C11A C10A 125.20(18)
O2A C11A C12A 115.52(16)
C10A C11A C12A 119.27(16)
O3A C12A C13A 124.51(17)
O3A C12A C11A 115.49(15)
C13A C12A C11A 119.99(16)
C12A C13A C14A 121.12(18)
C12A C13A H13A 119.4
C14A C13A H13A 119.4
C9A C14A C13A 118.70(16)
C9A C14A C15A 119.66(16)
C13A C14A C15A 121.64(18)
C6A C15A C16A 106.61(16)
C6A C15A C14A 123.00(17)
C16A C15A C14A 130.38(16)
C1A C16A C5A 117.93(18)
C1A C16A C15A 135.45(16)
C5A C16A C15A 106.59(15)
O2A C17A H17A 109.5
O2A C17A H17B 109.5
H17A C17A H17B 109.5
O2A C17A H17C 109.5
H17A C17A H17C 109.5
H17B C17A H17C 109.5
O3A C18A H18A 109.5
O3A C18A H18B 109.5
H18A C18A H18B 109.5
O3A C18A H18C 109.5
H18A C18A H18C 109.5
H18B C18A H18C 109.5
C2B C1B C16B 119.42(17)
C2B C1B H1B 120.3
C16B C1B H1B 120.3
C1B C2B C3B 121.39(19)
C1B C2B H2B 119.3
C3B C2B H2B 119.3
C4B C3B C2B 121.15(18)
C4B C3B H3B 119.4
C2B C3B H3B 119.4
C3B C4B C5B 117.64(17)
C3B C4B H4B 121.2
C5B C4B H4B 121.2
N1B C5B C4B 129.85(16)
N1B C5B C16B 107.42(16)
C4B C5B C16B 122.67(18)
N1B C6B C15B 109.68(16)
N1B C6B C7B 117.63(15)
C15B C6B C7B 132.68(17)
O1B C7B C6B 114.62(15)
O1B C7B H7B1 108.6
C6B C7B H7B1 108.6
O1B C7B H7B2 108.6
C6B C7B H7B2 108.6
H7B1 C7B H7B2 107.6
O1B C8B C9B 110.7(2)
O1B C8B H8B1 109.5
C9B C8B H8B1 109.5
O1B C8B H8B2 109.5
C9B C8B H8B2 109.5
H8B1 C8B H8B2 108.1
C14B C9B C10B 119.97(17)
C14B C9B C8B 120.33(17)
C10B C9B C8B 119.69(18)
C11B C10B C9B 121.40(18)
C11B C10B H10B 119.3
C9B C10B H10B 119.3
O2B C11B C10B 125.44(18)
O2B C11B C12B 115.66(16)
C10B C11B C12B 118.90(16)
O3B C12B C13B 124.86(17)
O3B C12B C11B 115.19(15)
C13B C12B C11B 119.94(16)
C12B C13B C14B 121.54(18)
C12B C13B H13B 119.2
C14B C13B H13B 119.2
C9B C14B C13B 118.17(15)
C9B C14B C15B 121.84(16)
C13B C14B C15B 119.98(17)
C6B C15B C16B 105.96(15)
C6B C15B C14B 127.37(16)
C16B C15B C14B 126.43(15)
C1B C16B C5B 117.72(16)
C1B C16B C15B 134.97(16)
C5B C16B C15B 107.14(15)
O2B C17B H17D 109.5
O2B C17B H17E 109.5
H17D C17B H17E 109.5
O2B C17B H17F 109.5
H17D C17B H17F 109.5
H17E C17B H17F 109.5
O3B C18B H18D 109.5
O3B C18B H18E 109.5
H18D C18B H18E 109.5
O3B C18B H18F 109.5
H18D C18B H18F 109.5
H18E C18B H18F 109.5
C6A N1A C5A 109.30(15)
C6A N1A H1A1 125.3
C5A N1A H1A1 125.3
C6B N1B C5B 109.79(14)
C6B N1B H1B1 125.1
C5B N1B H1B1 125.1
C7A O1A C8A 117.30(18)
C11A O2A C17A 117.48(16)
C12A O3A C18A 117.40(14)
C7B O1B C8B 112.97(16)
C11B O2B C17B 117.25(16)
C12B O3B C18B 117.32(14)

loop_
_geom_bond_atom_site_label_1
_geom_bond_atom_site_label_2
_geom_bond_distance
C1A C2A 1.373(3)
C1A C16A 1.400(3)
C1A H1A 0.9300
C2A C3A 1.402(3)
C2A H2A 0.9300
C3A C4A 1.361(3)
C3A H3A 0.9300
C4A C5A 1.394(3)
C4A H4A 0.9300
C5A N1A 1.367(3)
C5A C16A 1.414(2)
C6A N1A 1.367(2)
C6A C15A 1.372(2)
C6A C7A 1.482(3)
C7A O1A 1.368(3)
C7A H7A1 0.9700
C7A H7A2 0.9700
C8A O1A 1.425(3)
C8A C9A 1.501(3)
C8A H8A1 0.9700
C8A H8A2 0.9700
C9A C10A 1.396(3)
C9A C14A 1.399(3)
C10A C11A 1.379(3)
C10A H10A 0.9300
C11A O2A 1.375(2)
C11A C12A 1.395(3)
C12A O3A 1.374(2)
C12A C13A 1.381(2)
C13A C14A 1.400(3)
C13A H13A 0.9300
C14A C15A 1.470(2)
C15A C16A 1.433(3)
C17A O2A 1.422(3)
C17A H17A 0.9600
C17A H17B 0.9600
C17A H17C 0.9600
C18A O3A 1.420(2)
C18A H18A 0.9600
C18A H18B 0.9600
C18A H18C 0.9600
C1B C2B 1.376(3)
C1B C16B 1.402(2)
C1B H1B 0.9300
C2B C3B 1.391(3)
C2B H2B 0.9300
C3B C4B 1.367(3)
C3B H3B 0.9300
C4B C5B 1.394(3)
C4B H4B 0.9300
C5B N1B 1.372(2)
C5B C16B 1.409(2)
C6B N1B 1.371(2)
C6B C15B 1.379(2)
C6B C7B 1.495(3)
C7B O1B 1.404(2)
C7B H7B1 0.9700
C7B H7B2 0.9700
C8B O1B 1.433(3)
C8B C9B 1.498(3)
C8B H8B1 0.9700
C8B H8B2 0.9700
C9B C14B 1.390(3)
C9B C10B 1.399(3)
C10B C11B 1.380(3)
C10B H10B 0.9300
C11B O2B 1.368(2)
C11B C12B 1.396(3)
C12B O3B 1.368(2)
C12B C13B 1.380(2)
C13B C14B 1.405(2)
C13B H13B 0.9300
C14B C15B 1.473(2)
C15B C16B 1.450(3)
C17B O2B 1.417(3)
C17B H17D 0.9600
C17B H17E 0.9600
C17B H17F 0.9600
C18B O3B 1.420(3)
C18B H18D 0.9600
C18B H18E 0.9600
C18B H18F 0.9600
N1A H1A1 0.8600
N1B H1B1 0.8600

loop_
_geom_torsion_atom_site_label_1
_geom_torsion_atom_site_label_2
_geom_torsion_atom_site_label_3
_geom_torsion_atom_site_label_4
_geom_torsion
C16A C1A C2A C3A -0.3(4)
C1A C2A C3A C4A -0.4(4)
C2A C3A C4A C5A 1.1(4)
C3A C4A C5A N1A 176.9(3)
C3A C4A C5A C16A -1.2(4)
N1A C6A C7A O1A 131.5(3)
C15A C6A C7A O1A -57.2(5)
O1A C8A C9A C10A 110.9(2)
O1A C8A C9A C14A -73.8(3)
C14A C9A C10A C11A -3.2(3)
C8A C9A C10A C11A 172.2(2)
C9A C10A C11A O2A -178.05(19)
C9A C10A C11A C12A 1.8(4)
O2A C11A C12A O3A -0.3(3)
C10A C11A C12A O3A 179.8(2)
O2A C11A C12A C13A -179.45(18)
C10A C11A C12A C13A 0.7(3)
O3A C12A C13A C14A 179.2(2)
C11A C12A C13A C14A -1.8(3)
C10A C9A C14A C13A 2.1(3)
C8A C9A C14A C13A -173.2(2)
C10A C9A C14A C15A -178.14(19)
C8A C9A C14A C15A 6.6(3)
C12A C13A C14A C9A 0.4(3)
C12A C13A C14A C15A -179.41(18)
N1A C6A C15A C16A 1.8(3)
C7A C6A C15A C16A -170.4(3)
N1A C6A C15A C14A -177.4(2)
C7A C6A C15A C14A 10.4(4)
C9A C14A C15A C6A 30.4(3)
C13A C14A C15A C6A -149.8(2)
C9A C14A C15A C16A -148.6(2)
C13A C14A C15A C16A 31.2(4)
C2A C1A C16A C5A 0.3(3)
C2A C1A C16A C15A -177.2(3)
N1A C5A C16A C1A -178.0(2)
C4A C5A C16A C1A 0.5(3)
N1A C5A C16A C15A 0.2(3)
C4A C5A C16A C15A 178.6(2)
C6A C15A C16A C1A 176.5(3)
C14A C15A C16A C1A -4.4(4)
C6A C15A C16A C5A -1.2(2)
C14A C15A C16A C5A 178.0(2)
C16B C1B C2B C3B 0.1(4)
C1B C2B C3B C4B 0.6(4)
C2B C3B C4B C5B -0.4(4)
C3B C4B C5B N1B 176.4(2)
C3B C4B C5B C16B -0.5(4)
N1B C6B C7B O1B -174.5(2)
C15B C6B C7B O1B 3.9(4)
O1B C8B C9B C14B 61.8(3)
O1B C8B C9B C10B -116.9(2)
C14B C9B C10B C11B 0.9(3)
C8B C9B C10B C11B 179.6(2)
C9B C10B C11B O2B 178.8(2)
C9B C10B C11B C12B -0.6(3)
O2B C11B C12B O3B -0.2(3)
C10B C11B C12B O3B 179.25(19)
O2B C11B C12B C13B 179.08(19)
C10B C11B C12B C13B -1.5(3)
O3B C12B C13B C14B -177.54(18)
C11B C12B C13B C14B 3.2(3)
C10B C9B C14B C13B 0.8(3)
C8B C9B C14B C13B -177.9(2)
C10B C9B C14B C15B -177.60(18)
C8B C9B C14B C15B 3.7(3)
C12B C13B C14B C9B -2.9(3)
C12B C13B C14B C15B 175.57(17)
N1B C6B C15B C16B 0.8(2)
C7B C6B C15B C16B -177.7(2)
N1B C6B C15B C14B 175.5(2)
C7B C6B C15B C14B -3.0(4)
C9B C14B C15B C6B -25.9(3)
C13B C14B C15B C6B 155.7(2)
C9B C14B C15B C16B 147.8(2)
C13B C14B C15B C16B -30.6(3)
C2B C1B C16B C5B -1.0(3)
C2B C1B C16B C15B -175.5(2)
N1B C5B C16B C1B -176.23(19)
C4B C5B C16B C1B 1.2(3)
N1B C5B C16B C15B -0.4(2)
C4B C5B C16B C15B 177.1(2)
C6B C15B C16B C1B 174.6(2)
C14B C15B C16B C1B -0.2(4)
C6B C15B C16B C5B -0.3(2)
C14B C15B C16B C5B -175.0(2)
C15A C6A N1A C5A -1.7(3)
C7A C6A N1A C5A 170.9(3)
C4A C5A N1A C6A -177.4(3)
C16A C5A N1A C6A 0.9(3)
C15B C6B N1B C5B -1.1(3)
C7B C6B N1B C5B 177.6(2)
C4B C5B N1B C6B -176.3(2)
C16B C5B N1B C6B 0.9(2)
C6A C7A O1A C8A 15.4(4)
C9A C8A O1A C7A 59.1(3)
C10A C11A O2A C17A -0.4(3)
C12A C11A O2A C17A 179.7(2)
C13A C12A O3A C18A 5.7(3)
C11A C12A O3A C18A -173.34(19)
C6B C7B O1B C8B 49.8(3)
C9B C8B O1B C7B -96.6(2)
C10B C11B O2B C17B 2.3(3)
C12B C11B O2B C17B -178.3(2)
C13B C12B O3B C18B -1.3(3)
C11B C12B O3B C18B 178.0(2)
